data_1549056
loop_
_publ_author_name
'Nievergelt, Philipp P.'
'Babor, Martin'
'\<Cejka, Jan'
'Spingler, Bernhard'

_publ_section_title
;
 A high throughput screening method for the nano-crystallization of salts
 of organic cations.
;
_journal_issue 15
_journal_name_full 'Chemical science'
_journal_page_first 3716
_journal_page_last 3722
_journal_paper_doi 10.1039/c8sc00783g
_journal_volume 9
_journal_year 2018
_chemical_absolute_configuration rmad
_chemical_formula_sum 'C10 H16 I N O'
_chemical_formula_weight 293.14
_space_group_crystal_system orthorhombic
_space_group_IT_number 19
_space_group_name_Hall 'P 2ac 2ab'
_space_group_name_H-M_alt 'P 21 21 21'
_symmetry_space_group_name_Hall 'P 2ac 2ab'
_symmetry_space_group_name_H-M 'P 21 21 21'
_atom_sites_solution_hydrogens geom
_audit_creation_method SHELXL-2014/7
_audit_update_record
;
2017-11-15 deposited with the CCDC.
2018-03-06 downloaded from the CCDC.
;
_cell_angle_alpha 90
_cell_angle_beta 90
_cell_angle_gamma 90
_cell_formula_units_Z 12
_cell_length_a 7.32726(12)
_cell_length_b 18.9411(3)
_cell_length_c 25.6662(5)
_cell_measurement_reflns_used 39069
_cell_measurement_temperature 160.0(1)
_cell_measurement_theta_max 33.430
_cell_measurement_theta_min 2.281
_cell_volume 3562.12(11)
_computing_cell_refinement 'CrysAlis PRO (Rigaku, 2015)'
_computing_data_collection 'CrysAlis PRO (Rigaku, 2015)'
_computing_data_reduction 'CrysAlis PRO (Rigaku, 2015)'
_computing_molecular_graphics 'ORTEP-3 (Farrugia, 1997)'
_computing_publication_material 'SHELXL-2014/7 (Sheldrick, 2014)'
_computing_structure_refinement 'SHELXL-2014/7 (Sheldrick, 2014)'
_computing_structure_solution 'Superflip (Palatinus, 2007)'
_diffrn_ambient_temperature 160.0(1)
_diffrn_measured_fraction_theta_full 0.999
_diffrn_measured_fraction_theta_max 0.920
_diffrn_measurement_device_type 'XtaLAB Synergy, Dualflex, Pilatus 200K'
_diffrn_measurement_method '\w scans'
_diffrn_radiation_source 'micro-focus sealed X-ray tube'
_diffrn_radiation_type MoK\a
_diffrn_radiation_wavelength 0.71073
_diffrn_reflns_av_R_equivalents 0.0322
_diffrn_reflns_av_unetI/netI 0.0203
_diffrn_reflns_Laue_measured_fraction_full 0.999
_diffrn_reflns_Laue_measured_fraction_max 0.920
_diffrn_reflns_limit_h_max 11
_diffrn_reflns_limit_h_min -11
_diffrn_reflns_limit_k_max 27
_diffrn_reflns_limit_k_min -28
_diffrn_reflns_limit_l_max 37
_diffrn_reflns_limit_l_min -38
_diffrn_reflns_number 88148
_diffrn_reflns_point_group_measured_fraction_full 1.000
_diffrn_reflns_point_group_measured_fraction_max 0.900
_diffrn_reflns_theta_full 25.242
_diffrn_reflns_theta_max 33.484
_diffrn_reflns_theta_min 2.150
_exptl_absorpt_coefficient_mu 2.664
_exptl_absorpt_correction_T_max 1.000
_exptl_absorpt_correction_T_min 0.419
_exptl_absorpt_correction_type gaussian
_exptl_absorpt_process_details
;
CrysAlisPro 1.171.39.27e (Rigaku Oxford Diffraction, 2015)
Numerical absorption correction based on gaussian integration over
a multifaceted crystal model
Empirical absorption correction using spherical harmonics,
 implemented in SCALE3 ABSPACK scaling algorithm.
;
_exptl_crystal_colour colourless
_exptl_crystal_density_diffrn 1.640
_exptl_crystal_description plate
_exptl_crystal_F_000 1728
_exptl_crystal_recrystallization_method 'Vapour diffusion'
_exptl_crystal_size_max 0.290
_exptl_crystal_size_mid 0.170
_exptl_crystal_size_min 0.050
_refine_diff_density_max 0.923
_refine_diff_density_min -0.898
_refine_diff_density_rms 0.085
_refine_ls_abs_structure_details
;
 Flack x determined using 4843 quotients [(I+)-(I-)]/[(I+)+(I-)]
 (Parsons, Flack and Wagner, Acta Cryst. B69 (2013) 249-259).
;
_refine_ls_abs_structure_Flack -0.020(5)
_refine_ls_extinction_method none
_refine_ls_goodness_of_fit_ref 1.067
_refine_ls_hydrogen_treatment constr
_refine_ls_matrix_type full
_refine_ls_number_parameters 361
_refine_ls_number_reflns 12569
_refine_ls_number_restraints 0
_refine_ls_restrained_S_all 1.067
_refine_ls_R_factor_all 0.0258
_refine_ls_R_factor_gt 0.0225
_refine_ls_shift/su_max 0.003
_refine_ls_shift/su_mean 0.000
_refine_ls_structure_factor_coef Fsqd
_refine_ls_weighting_details 'w=1/[\s^2^(Fo^2^)+(0.0236P)^2^+1.0054P] where P=(Fo^2^+2Fc^2^)/3'
_refine_ls_weighting_scheme calc
_refine_ls_wR_factor_gt 0.0472
_refine_ls_wR_factor_ref 0.0480
_reflns_Friedel_coverage 0.767
_reflns_Friedel_fraction_full 1.000
_reflns_Friedel_fraction_max 0.875
_reflns_number_gt 11728
_reflns_number_total 12569
_reflns_threshold_expression 'I > 2\s(I)'
_cod_data_source_file c8sc00783g2.cif
_cod_data_source_block mbbsp_171024_ephi_mo
_cod_depositor_comments 'Adding full bibliography for 1549042--1549063.cif.'
_cod_database_code 1549056
_shelx_shelxl_version_number 2014/7
_shelx_space_group_comment
;
The symmetry employed for this shelxl refinement is uniquely defined
by the following loop, which should always be used as a source of
symmetry information in preference to the above space-group names.
They are only intended as comments.
;
_shelx_estimated_absorpt_t_min 0.512
_shelx_estimated_absorpt_t_max 0.878

loop_
_space_group_symop_operation_xyz
'x, y, z'
'-x+1/2, -y, z+1/2'
'x+1/2, -y+1/2, -z'
'-x, y+1/2, -z+1/2'

loop_
_atom_site_label
_atom_site_type_symbol
_atom_site_fract_x
_atom_site_fract_y
_atom_site_fract_z
_atom_site_U_iso_or_equiv
_atom_site_adp_type
_atom_site_occupancy
_atom_site_site_symmetry_order
_atom_site_calc_flag
_atom_site_refinement_flags_posn
_atom_site_refinement_flags_adp
C1 C 0.3448(3) 0.22780(13) 0.84456(10) 0.0192(4) Uani 1 1 d . .
H1A H 0.2627 0.2655 0.8306 0.023 Uiso 1 1 calc R U
C2 C 0.5367(4) 0.26081(13) 0.84834(9) 0.0208(5) Uani 1 1 d . .
H2A H 0.5278 0.3059 0.8684 0.025 Uiso 1 1 calc R U
C3 C 0.6811(4) 0.21418(16) 0.87381(11) 0.0285(6) Uani 1 1 d . .
H3A H 0.6826 0.1679 0.8567 0.043 Uiso 1 1 calc R U
H3B H 0.6522 0.2082 0.9108 0.043 Uiso 1 1 calc R U
H3C H 0.8011 0.2365 0.8703 0.043 Uiso 1 1 calc R U
C4 C 0.4854(5) 0.31992(15) 0.76006(11) 0.0328(6) Uani 1 1 d . .
H4A H 0.3804 0.2915 0.7491 0.049 Uiso 1 1 calc R U
H4B H 0.5544 0.3349 0.7293 0.049 Uiso 1 1 calc R U
H4C H 0.4426 0.3616 0.7791 0.049 Uiso 1 1 calc R U
C5 C 0.2711(3) 0.20842(13) 0.89788(10) 0.0213(5) Uani 1 1 d . .
C6 C 0.3042(4) 0.14273(14) 0.92066(11) 0.0259(5) Uani 1 1 d . .
H6A H 0.3739 0.1084 0.9024 0.031 Uiso 1 1 calc R U
C7 C 0.2361(5) 0.12709(16) 0.96989(11) 0.0323(6) Uani 1 1 d . .
H7A H 0.2596 0.0823 0.9851 0.039 Uiso 1 1 calc R U
C8 C 0.1337(5) 0.17691(18) 0.99677(12) 0.0361(7) Uani 1 1 d . .
H8A H 0.0872 0.1663 1.0304 0.043 Uiso 1 1 calc R U
C9 C 0.0996(4) 0.24214(19) 0.97427(12) 0.0351(7) Uani 1 1 d . .
H9A H 0.0297 0.2763 0.9926 0.042 Uiso 1 1 calc R U
C10 C 0.1671(4) 0.25769(16) 0.92512(12) 0.0280(6) Uani 1 1 d . .
H10A H 0.1423 0.3024 0.9099 0.034 Uiso 1 1 calc R U
C11 C 0.3429(3) 0.50344(13) 0.88232(9) 0.0193(4) Uani 1 1 d . .
H11A H 0.2563 0.5249 0.8567 0.023 Uiso 1 1 calc R U
C12 C 0.5226(4) 0.54484(13) 0.88054(9) 0.0209(5) Uani 1 1 d . .
H12A H 0.4972 0.5942 0.8923 0.025 Uiso 1 1 calc R U
C13 C 0.6700(4) 0.51440(17) 0.91537(12) 0.0312(6) Uani 1 1 d . .
H13A H 0.6994 0.4664 0.9039 0.047 Uiso 1 1 calc R U
H13B H 0.6264 0.5132 0.9515 0.047 Uiso 1 1 calc R U
H13C H 0.7796 0.5439 0.9132 0.047 Uiso 1 1 calc R U
C14 C 0.7373(4) 0.59798(16) 0.81466(11) 0.0317(6) Uani 1 1 d . .
H14A H 0.7068 0.6443 0.8292 0.048 Uiso 1 1 calc R U
H14B H 0.7567 0.6024 0.7770 0.048 Uiso 1 1 calc R U
H14C H 0.8489 0.5802 0.8311 0.048 Uiso 1 1 calc R U
C15 C 0.2585(3) 0.50782(14) 0.93608(10) 0.0206(5) Uani 1 1 d . .
C16 C 0.2539(4) 0.45036(17) 0.96953(12) 0.0321(6) Uani 1 1 d . .
H16A H 0.3019 0.4063 0.9584 0.039 Uiso 1 1 calc R U
C17 C 0.1798(5) 0.4567(2) 1.01907(14) 0.0470(9) Uani 1 1 d . .
H17A H 0.1769 0.4170 1.0416 0.056 Uiso 1 1 calc R U
C18 C 0.1103(5) 0.5204(3) 1.03574(13) 0.0480(10) Uani 1 1 d . .
H18A H 0.0589 0.5246 1.0696 0.058 Uiso 1 1 calc R U
C19 C 0.1159(5) 0.5779(2) 1.00309(13) 0.0437(9) Uani 1 1 d . .
H19A H 0.0701 0.6221 1.0147 0.052 Uiso 1 1 calc R U
C20 C 0.1883(4) 0.57177(16) 0.95304(11) 0.0312(6) Uani 1 1 d . .
H20A H 0.1894 0.6115 0.9305 0.037 Uiso 1 1 calc R U
C21 C 0.9499(4) 0.84408(14) 0.85131(10) 0.0239(5) Uani 1 1 d . .
H21A H 0.9017 0.8429 0.8149 0.029 Uiso 1 1 calc R U
C22 C 0.9515(4) 0.92112(13) 0.86978(10) 0.0222(5) Uani 1 1 d . .
H22A H 0.8225 0.9366 0.8755 0.027 Uiso 1 1 calc R U
C23 C 1.0576(4) 0.93199(16) 0.92027(11) 0.0312(6) Uani 1 1 d . .
H23A H 1.1868 0.9212 0.9144 0.047 Uiso 1 1 calc R U
H23B H 1.0090 0.9006 0.9473 0.047 Uiso 1 1 calc R U
H23C H 1.0452 0.9812 0.9316 0.047 Uiso 1 1 calc R U
C24 C 1.0035(4) 1.04336(15) 0.83262(15) 0.0380(7) Uani 1 1 d . .
H24A H 0.8723 1.0531 0.8340 0.057 Uiso 1 1 calc R U
H24B H 1.0573 1.0680 0.8028 0.057 Uiso 1 1 calc R U
H24C H 1.0615 1.0599 0.8648 0.057 Uiso 1 1 calc R U
C25 C 0.8262(4) 0.79895(13) 0.88534(10) 0.0222(5) Uani 1 1 d . .
C26 C 0.8945(4) 0.75051(16) 0.92085(13) 0.0318(6) Uani 1 1 d . .
H26A H 1.0226 0.7443 0.9243 0.038 Uiso 1 1 calc R U
C27 C 0.7758(5) 0.71089(16) 0.95149(13) 0.0370(7) Uani 1 1 d . .
H27A H 0.8236 0.6781 0.9759 0.044 Uiso 1 1 calc R U
C28 C 0.5889(5) 0.71886(16) 0.94671(12) 0.0321(6) Uani 1 1 d . .
H28A H 0.5086 0.6914 0.9676 0.039 Uiso 1 1 calc R U
C29 C 0.5200(4) 0.76701(15) 0.91141(11) 0.0292(6) Uani 1 1 d . .
H29A H 0.3918 0.7728 0.9080 0.035 Uiso 1 1 calc R U
C30 C 0.6373(4) 0.80684(14) 0.88090(11) 0.0242(5) Uani 1 1 d . .
H30A H 0.5887 0.8398 0.8567 0.029 Uiso 1 1 calc R U
N1 N 0.6046(3) 0.27723(12) 0.79432(9) 0.0240(4) Uani 1 1 d . .
H1C H 0.7132 0.3002 0.7974 0.029 Uiso 1 1 calc R U
H1B H 0.6273 0.2355 0.7779 0.029 Uiso 1 1 calc R U
N11 N 0.5843(3) 0.54773(14) 0.82473(9) 0.0271(5) Uani 1 1 d . .
H11C H 0.6199 0.5037 0.8148 0.033 Uiso 1 1 calc R U
H11B H 0.4876 0.5602 0.8045 0.033 Uiso 1 1 calc R U
N21 N 1.0333(4) 0.96580(12) 0.82694(9) 0.0282(5) Uani 1 1 d . .
H21C H 1.1556 0.9575 0.8258 0.034 Uiso 1 1 calc R U
H21B H 0.9852 0.9517 0.7959 0.034 Uiso 1 1 calc R U
O1 O 0.3429(3) 0.17219(9) 0.80727(7) 0.0244(4) Uani 1 1 d . .
H1 H 0.4018 0.1376 0.8189 0.037 Uiso 1 1 calc R U
O11 O 0.3816(3) 0.43282(10) 0.86628(8) 0.0273(4) Uani 1 1 d . .
H11 H 0.2926 0.4168 0.8494 0.041 Uiso 1 1 calc R U
O21 O 1.1340(3) 0.82223(11) 0.85029(10) 0.0359(5) Uani 1 1 d . .
H21 H 1.1427 0.7843 0.8335 0.054 Uiso 1 1 calc R U
I1 I 0.96150(2) 0.40083(2) 0.80605(2) 0.02854(4) Uani 1 1 d . .
I11 I 0.20776(3) 0.65950(2) 0.79216(2) 0.02858(4) Uani 1 1 d . .
I21 I 0.50045(2) 0.99760(2) 0.80887(2) 0.02270(4) Uani 1 1 d . .

loop_
_atom_site_aniso_label
_atom_site_aniso_U_11
_atom_site_aniso_U_22
_atom_site_aniso_U_33
_atom_site_aniso_U_23
_atom_site_aniso_U_13
_atom_site_aniso_U_12
C1 0.0199(11) 0.0163(10) 0.0214(11) 0.0003(8) -0.0018(9) 0.0018(8)
C2 0.0240(12) 0.0197(10) 0.0186(11) -0.0014(8) 0.0008(9) -0.0027(9)
C3 0.0219(13) 0.0350(14) 0.0286(14) 0.0047(11) -0.0055(11) -0.0019(11)
C4 0.0419(17) 0.0286(13) 0.0280(13) 0.0081(10) 0.0036(13) 0.0082(12)
C5 0.0175(11) 0.0222(11) 0.0241(12) -0.0021(9) 0.0001(9) -0.0027(9)
C6 0.0303(13) 0.0210(11) 0.0262(12) -0.0004(9) 0.0035(11) -0.0010(10)
C7 0.0390(17) 0.0299(14) 0.0279(14) 0.0042(11) 0.0028(12) -0.0087(12)
C8 0.0327(15) 0.0489(19) 0.0266(14) -0.0046(12) 0.0081(12) -0.0122(13)
C9 0.0281(15) 0.0447(18) 0.0323(15) -0.0114(13) 0.0071(12) 0.0040(13)
C10 0.0234(13) 0.0288(13) 0.0317(14) -0.0041(10) 0.0002(11) 0.0038(10)
C11 0.0188(10) 0.0181(10) 0.0209(11) -0.0021(9) 0.0013(8) -0.0010(9)
C12 0.0191(11) 0.0264(11) 0.0171(10) -0.0010(8) 0.0012(9) -0.0037(9)
C13 0.0233(13) 0.0410(16) 0.0293(14) 0.0026(12) -0.0038(11) -0.0027(11)
C14 0.0267(13) 0.0398(15) 0.0287(14) 0.0046(12) 0.0039(11) -0.0131(11)
C15 0.0159(10) 0.0253(12) 0.0207(11) -0.0002(9) 0.0013(8) -0.0007(9)
C16 0.0336(16) 0.0319(14) 0.0307(14) 0.0070(11) 0.0017(11) -0.0076(12)
C17 0.044(2) 0.067(2) 0.0301(16) 0.0155(16) 0.0025(15) -0.0205(18)
C18 0.0278(15) 0.094(3) 0.0217(15) -0.0089(17) 0.0038(12) -0.0077(17)
C19 0.0300(16) 0.069(2) 0.0327(17) -0.0213(16) -0.0020(13) 0.0141(16)
C20 0.0297(14) 0.0356(15) 0.0283(14) -0.0047(11) -0.0008(12) 0.0108(12)
C21 0.0216(11) 0.0237(11) 0.0264(12) -0.0017(10) -0.0006(10) -0.0001(10)
C22 0.0196(11) 0.0216(11) 0.0254(12) 0.0000(9) -0.0013(9) -0.0020(9)
C23 0.0316(14) 0.0324(14) 0.0295(14) -0.0044(11) -0.0058(12) -0.0031(12)
C24 0.0222(13) 0.0249(13) 0.067(2) 0.0109(13) -0.0022(14) -0.0036(11)
C25 0.0215(12) 0.0204(11) 0.0248(12) -0.0019(9) -0.0018(10) -0.0025(9)
C26 0.0257(13) 0.0290(14) 0.0405(16) 0.0060(12) -0.0074(12) 0.0024(11)
C27 0.0436(18) 0.0297(14) 0.0378(16) 0.0112(12) -0.0083(14) -0.0020(13)
C28 0.0392(17) 0.0274(14) 0.0298(14) -0.0016(11) 0.0023(12) -0.0120(12)
C29 0.0250(13) 0.0304(13) 0.0323(14) -0.0040(10) -0.0009(12) -0.0048(11)
C30 0.0225(12) 0.0239(12) 0.0262(13) 0.0009(10) -0.0060(10) -0.0010(10)
N1 0.0278(11) 0.0219(10) 0.0222(10) 0.0009(8) 0.0025(9) -0.0020(8)
N11 0.0254(11) 0.0355(12) 0.0204(10) -0.0013(9) 0.0022(9) -0.0108(9)
N21 0.0268(11) 0.0281(11) 0.0297(11) 0.0018(9) -0.0031(10) -0.0058(9)
O1 0.0277(9) 0.0216(8) 0.0238(8) -0.0029(7) -0.0036(8) -0.0013(7)
O11 0.0228(9) 0.0229(9) 0.0361(11) -0.0113(8) 0.0020(8) -0.0018(7)
O21 0.0242(10) 0.0273(11) 0.0562(14) -0.0078(9) 0.0084(10) 0.0028(8)
I1 0.02437(8) 0.02994(8) 0.03131(9) 0.00123(7) -0.00285(7) -0.00439(6)
I11 0.02742(8) 0.02350(7) 0.03481(9) 0.00273(7) 0.00819(7) -0.00181(7)
I21 0.02315(7) 0.02097(7) 0.02399(7) 0.00062(5) -0.00370(6) 0.00030(6)

loop_
_atom_type_symbol
_atom_type_description
_atom_type_scat_dispersion_real
_atom_type_scat_dispersion_imag
_atom_type_scat_source
C C 0.0033 0.0016 'International Tables Vol C Tables 4.2.6.8 and 6.1.1.4'
H H 0.0000 0.0000 'International Tables Vol C Tables 4.2.6.8 and 6.1.1.4'
N N 0.0061 0.0033 'International Tables Vol C Tables 4.2.6.8 and 6.1.1.4'
O O 0.0106 0.0060 'International Tables Vol C Tables 4.2.6.8 and 6.1.1.4'
I I -0.4742 1.8119 'International Tables Vol C Tables 4.2.6.8 and 6.1.1.4'

loop_
_geom_angle_atom_site_label_1
_geom_angle_atom_site_label_2
_geom_angle_atom_site_label_3
_geom_angle
O1 C1 C5 115.1(2)
O1 C1 C2 110.6(2)
C5 C1 C2 111.5(2)
O1 C1 H1A 106.4
C5 C1 H1A 106.4
C2 C1 H1A 106.4
N1 C2 C3 106.6(2)
N1 C2 C1 109.1(2)
C3 C2 C1 115.1(2)
N1 C2 H2A 108.6
C3 C2 H2A 108.6
C1 C2 H2A 108.6
C2 C3 H3A 109.5
C2 C3 H3B 109.5
H3A C3 H3B 109.5
C2 C3 H3C 109.5
H3A C3 H3C 109.5
H3B C3 H3C 109.5
N1 C4 H4A 109.5
N1 C4 H4B 109.5
H4A C4 H4B 109.5
N1 C4 H4C 109.5
H4A C4 H4C 109.5
H4B C4 H4C 109.5
C10 C5 C6 118.8(3)
C10 C5 C1 119.1(2)
C6 C5 C1 122.1(2)
C7 C6 C5 120.5(3)
C7 C6 H6A 119.7
C5 C6 H6A 119.7
C8 C7 C6 120.0(3)
C8 C7 H7A 120.0
C6 C7 H7A 120.0
C9 C8 C7 119.7(3)
C9 C8 H8A 120.1
C7 C8 H8A 120.1
C8 C9 C10 120.3(3)
C8 C9 H9A 119.9
C10 C9 H9A 119.9
C9 C10 C5 120.6(3)
C9 C10 H10A 119.7
C5 C10 H10A 119.7
O11 C11 C15 113.3(2)
O11 C11 C12 107.47(19)
C15 C11 C12 110.5(2)
O11 C11 H11A 108.5
C15 C11 H11A 108.5
C12 C11 H11A 108.5
N11 C12 C13 111.2(2)
N11 C12 C11 107.8(2)
C13 C12 C11 113.6(2)
N11 C12 H12A 108.0
C13 C12 H12A 108.0
C11 C12 H12A 108.0
C12 C13 H13A 109.5
C12 C13 H13B 109.5
H13A C13 H13B 109.5
C12 C13 H13C 109.5
H13A C13 H13C 109.5
H13B C13 H13C 109.5
N11 C14 H14A 109.5
N11 C14 H14B 109.5
H14A C14 H14B 109.5
N11 C14 H14C 109.5
H14A C14 H14C 109.5
H14B C14 H14C 109.5
C20 C15 C16 118.8(3)
C20 C15 C11 119.1(2)
C16 C15 C11 122.1(2)
C15 C16 C17 120.5(3)
C15 C16 H16A 119.7
C17 C16 H16A 119.7
C18 C17 C16 120.4(3)
C18 C17 H17A 119.8
C16 C17 H17A 119.8
C19 C18 C17 119.6(3)
C19 C18 H18A 120.2
C17 C18 H18A 120.2
C18 C19 C20 120.5(3)
C18 C19 H19A 119.8
C20 C19 H19A 119.8
C15 C20 C19 120.2(3)
C15 C20 H20A 119.9
C19 C20 H20A 119.9
O21 C21 C25 114.5(2)
O21 C21 C22 106.1(2)
C25 C21 C22 111.2(2)
O21 C21 H21A 108.3
C25 C21 H21A 108.3
C22 C21 H21A 108.3
N21 C22 C23 109.9(2)
N21 C22 C21 108.1(2)
C23 C22 C21 113.2(2)
N21 C22 H22A 108.5
C23 C22 H22A 108.5
C21 C22 H22A 108.5
C22 C23 H23A 109.5
C22 C23 H23B 109.5
H23A C23 H23B 109.5
C22 C23 H23C 109.5
H23A C23 H23C 109.5
H23B C23 H23C 109.5
N21 C24 H24A 109.5
N21 C24 H24B 109.5
H24A C24 H24B 109.5
N21 C24 H24C 109.5
H24A C24 H24C 109.5
H24B C24 H24C 109.5
C26 C25 C30 118.8(3)
C26 C25 C21 122.3(3)
C30 C25 C21 118.9(2)
C25 C26 C27 120.2(3)
C25 C26 H26A 119.9
C27 C26 H26A 119.9
C28 C27 C26 120.6(3)
C28 C27 H27A 119.7
C26 C27 H27A 119.7
C29 C28 C27 119.5(3)
C29 C28 H28A 120.3
C27 C28 H28A 120.3
C28 C29 C30 120.2(3)
C28 C29 H29A 119.9
C30 C29 H29A 119.9
C29 C30 C25 120.7(3)
C29 C30 H30A 119.7
C25 C30 H30A 119.7
C4 N1 C2 117.7(2)
C4 N1 H1C 107.9
C2 N1 H1C 107.9
C4 N1 H1B 107.9
C2 N1 H1B 107.9
H1C N1 H1B 107.2
C14 N11 C12 114.4(2)
C14 N11 H11C 108.6
C12 N11 H11C 108.6
C14 N11 H11B 108.6
C12 N11 H11B 108.6
H11C N11 H11B 107.6
C24 N21 C22 115.0(2)
C24 N21 H21C 108.5
C22 N21 H21C 108.5
C24 N21 H21B 108.5
C22 N21 H21B 108.5
H21C N21 H21B 107.5
C1 O1 H1 109.5
C11 O11 H11 109.5
C21 O21 H21 109.5

loop_
_geom_bond_atom_site_label_1
_geom_bond_atom_site_label_2
_geom_bond_distance
C1 O1 1.423(3)
C1 C5 1.516(4)
C1 C2 1.542(4)
C1 H1A 1.0000
C2 N1 1.506(3)
C2 C3 1.525(4)
C2 H2A 1.0000
C3 H3A 0.9800
C3 H3B 0.9800
C3 H3C 0.9800
C4 N1 1.480(4)
C4 H4A 0.9800
C4 H4B 0.9800
C4 H4C 0.9800
C5 C10 1.393(4)
C5 C6 1.396(4)
C6 C7 1.391(4)
C6 H6A 0.9500
C7 C8 1.389(5)
C7 H7A 0.9500
C8 C9 1.387(5)
C8 H8A 0.9500
C9 C10 1.387(4)
C9 H9A 0.9500
C10 H10A 0.9500
C11 O11 1.428(3)
C11 C15 1.514(3)
C11 C12 1.533(3)
C11 H11A 1.0000
C12 N11 1.503(3)
C12 C13 1.516(4)
C12 H12A 1.0000
C13 H13A 0.9800
C13 H13B 0.9800
C13 H13C 0.9800
C14 N11 1.493(3)
C14 H14A 0.9800
C14 H14B 0.9800
C14 H14C 0.9800
C15 C20 1.386(4)
C15 C16 1.387(4)
C16 C17 1.388(5)
C16 H16A 0.9500
C17 C18 1.377(6)
C17 H17A 0.9500
C18 C19 1.374(6)
C18 H18A 0.9500
C19 C20 1.395(4)
C19 H19A 0.9500
C20 H20A 0.9500
C21 O21 1.411(3)
C21 C25 1.522(4)
C21 C22 1.534(4)
C21 H21A 1.0000
C22 N21 1.512(3)
C22 C23 1.525(4)
C22 H22A 1.0000
C23 H23A 0.9800
C23 H23B 0.9800
C23 H23C 0.9800
C24 N21 1.492(4)
C24 H24A 0.9800
C24 H24B 0.9800
C24 H24C 0.9800
C25 C26 1.387(4)
C25 C30 1.397(4)
C26 C27 1.392(5)
C26 H26A 0.9500
C27 C28 1.383(5)
C27 H27A 0.9500
C28 C29 1.381(4)
C28 H28A 0.9500
C29 C30 1.386(4)
C29 H29A 0.9500
C30 H30A 0.9500
N1 H1C 0.9100
N1 H1B 0.9100
N11 H11C 0.9100
N11 H11B 0.9100
N21 H21C 0.9100
N21 H21B 0.9100
O1 H1 0.8400
O11 H11 0.8400
O21 H21 0.8400

loop_
_geom_torsion_atom_site_label_1
_geom_torsion_atom_site_label_2
_geom_torsion_atom_site_label_3
_geom_torsion_atom_site_label_4
_geom_torsion
O1 C1 C2 N1 49.2(3)
C5 C1 C2 N1 178.6(2)
O1 C1 C2 C3 -70.5(3)
C5 C1 C2 C3 58.9(3)
O1 C1 C5 C10 -141.8(2)
C2 C1 C5 C10 91.2(3)
O1 C1 C5 C6 38.3(3)
C2 C1 C5 C6 -88.7(3)
C10 C5 C6 C7 -0.6(4)
C1 C5 C6 C7 179.3(3)
C5 C6 C7 C8 0.2(5)
C6 C7 C8 C9 0.1(5)
C7 C8 C9 C10 0.1(5)
C8 C9 C10 C5 -0.5(5)
C6 C5 C10 C9 0.8(4)
C1 C5 C10 C9 -179.1(3)
O11 C11 C12 N11 64.4(3)
C15 C11 C12 N11 -171.5(2)
O11 C11 C12 C13 -59.2(3)
C15 C11 C12 C13 64.8(3)
O11 C11 C15 C20 -170.0(2)
C12 C11 C15 C20 69.4(3)
O11 C11 C15 C16 11.9(3)
C12 C11 C15 C16 -108.8(3)
C20 C15 C16 C17 0.2(5)
C11 C15 C16 C17 178.3(3)
C15 C16 C17 C18 -0.2(5)
C16 C17 C18 C19 -0.4(6)
C17 C18 C19 C20 1.1(5)
C16 C15 C20 C19 0.6(5)
C11 C15 C20 C19 -177.6(3)
C18 C19 C20 C15 -1.2(5)
O21 C21 C22 N21 69.8(3)
C25 C21 C22 N21 -165.0(2)
O21 C21 C22 C23 -52.2(3)
C25 C21 C22 C23 73.0(3)
O21 C21 C25 C26 13.3(4)
C22 C21 C25 C26 -107.0(3)
O21 C21 C25 C30 -167.1(2)
C22 C21 C25 C30 72.6(3)
C30 C25 C26 C27 -0.2(4)
C21 C25 C26 C27 179.4(3)
C25 C26 C27 C28 0.5(5)
C26 C27 C28 C29 -0.4(5)
C27 C28 C29 C30 0.2(5)
C28 C29 C30 C25 0.0(4)
C26 C25 C30 C29 0.0(4)
C21 C25 C30 C29 -179.6(2)
C3 C2 N1 C4 177.6(2)
C1 C2 N1 C4 52.8(3)
C13 C12 N11 C14 -66.4(3)
C11 C12 N11 C14 168.6(2)
C23 C22 N21 C24 -70.5(3)
C21 C22 N21 C24 165.5(2)
